data_2106290
loop_
_publ_author_name
'Cruickshank, D.W.J.'
'Kalman, A.'
'Stephens, J.S.'

_publ_section_title
;
 A reinvestigation of sodium metagermanate
;
_journal_name_full 'Acta Crystallographica B (24,1968-38,1982)'
_journal_page_first 1333
_journal_page_last 1334
_journal_volume 34
_journal_year 1978
_chemical_formula_sum 'Ge Na2 O3'
_chemical_name_systematic 'Na2 Ge O3'
_space_group_IT_number 36
_symmetry_space_group_name_Hall 'C 2c -2'
_symmetry_space_group_name_H-M 'C m c 21'
_cell_angle_alpha 90
_cell_angle_beta 90
_cell_angle_gamma 90
_cell_formula_units_Z 4
_cell_length_a 10.845
_cell_length_b 6.224
_cell_length_c 4.918
_cell_volume 331.961
_citation_journal_id_ASTM ACBCAR
_cod_data_source_file Cruickshank_ACBCAR_1978_1915.cif
_cod_data_source_block Ge1Na2O3
_cod_original_cell_volume 331.9615
_cod_original_formula_sum 'Ge1 Na2 O3'
_cod_database_code 2106290

loop_
_symmetry_equiv_pos_as_xyz
x,y,z
-x,-y,z+1/2
-x,y,z
x,-y,z+1/2
x+1/2,y+1/2,z
-x+1/2,-y+1/2,z+1/2
-x+1/2,y+1/2,z
x+1/2,-y+1/2,z+1/2

loop_
_atom_site_label
_atom_site_type_symbol
_atom_site_fract_x
_atom_site_fract_y
_atom_site_fract_z
_atom_site_occupancy
_atom_site_U_iso_or_equiv
Na1 Na+1 0.1676 0.33982 0 1 0.0
O2 O-2 0 0.10277 0.89613 1 0.0
O1 O-2 0.13596 0.29444 0.47603 1 0.0
Ge1 Ge+4 0 0.16296 0.53641 1 0.0
